data_4000721
loop_
_publ_author_name
'Zaikina, Julia V.'
'Schellenberg, Inga'
'Benbow, Evan M.'
'P\"ottgen, Rainer'
'Latturner, Susan E.'

_publ_section_title
;
 Influence of the La/M Network on Magnetic Properties of Mn4Tetrahedra in
 Intermetallic Compounds La21&#x2212;\dMn8M7C12(M = Ge, Sn, Sb, Te, Bi)
;
_journal_issue 7
_journal_name_full 'Chemistry of Materials'
_journal_page_first 1768
_journal_paper_doi 10.1021/cm1028595
_journal_volume 23
_journal_year 2011
_chemical_formula_moiety 'La21 Mn8 Bi7 C12'
_chemical_formula_sum 'C12 Bi7 La21 Mn8'
_chemical_formula_weight 4963.61
_chemical_name_common 'lanthanum-bismuth-manganese carbide'
_space_group_IT_number 225
_symmetry_cell_setting cubic
_symmetry_space_group_name_Hall '-F 4 2 3'
_symmetry_space_group_name_H-M 'F m -3 m'
_atom_sites_solution_hydrogens none
_atom_sites_solution_primary direct
_atom_sites_solution_secondary difmap
_audit_creation_date 2010-02-22
_audit_creation_method SHELXL-97
_cell_angle_alpha 90.00
_cell_angle_beta 90.00
_cell_angle_gamma 90.00
_cell_formula_units_Z 4
_cell_length_a 16.6072(5)
_cell_length_b 16.6072(5)
_cell_length_c 16.6072(5)
_cell_measurement_reflns_used 2060
_cell_measurement_temperature 295(2)
_cell_measurement_theta_max 81.788
_cell_measurement_theta_min 8.502
_cell_volume 4580.3(2)
_computing_cell_refinement 'Saint (Bruker, 2008)'
_computing_data_collection 'APEX2 (Bruker, 2008)'
_computing_data_reduction 'Saint (Bruker, 2008)'
_computing_publication_material 'SHELXL-97 (Sheldrick, 1997)'
_computing_structure_refinement 'SHELXL-97 (Sheldrick, 1997)'
_computing_structure_solution 'SHELXS-97 (Sheldrick, 1990)'
_diffrn_ambient_temperature 295(2)
_diffrn_measured_fraction_theta_full 1.000
_diffrn_measured_fraction_theta_max 1.000
_diffrn_measurement_device_type 'Bruker APEX-II CCD area-detector'
_diffrn_measurement_method '\f and  \w scans'
_diffrn_radiation_monochromator graphite
_diffrn_radiation_source 'fine-focus sealed tube'
_diffrn_radiation_type MoK\a
_diffrn_radiation_wavelength 0.71073
_diffrn_reflns_av_R_equivalents 0.0636
_diffrn_reflns_av_sigmaI/netI 0.0210
_diffrn_reflns_limit_h_max 21
_diffrn_reflns_limit_h_min -26
_diffrn_reflns_limit_k_max 26
_diffrn_reflns_limit_k_min -26
_diffrn_reflns_limit_l_max 26
_diffrn_reflns_limit_l_min -26
_diffrn_reflns_number 11166
_diffrn_reflns_theta_full 34.93
_diffrn_reflns_theta_max 34.93
_diffrn_reflns_theta_min 2.12
_exptl_absorpt_coefficient_mu 47.971
_exptl_absorpt_correction_T_max 0.5744
_exptl_absorpt_correction_T_min 0.1465
_exptl_absorpt_correction_type numerical
_exptl_absorpt_process_details 'SADABS (Bruker, 2008)'
_exptl_crystal_colour bronze
_exptl_crystal_density_diffrn 7.198
_exptl_crystal_density_method 'not measured'
_exptl_crystal_description cuboid
_exptl_crystal_F_000 8200
_exptl_crystal_size_max 0.07
_exptl_crystal_size_mid 0.04
_exptl_crystal_size_min 0.01
_refine_diff_density_max 1.304
_refine_diff_density_min -1.070
_refine_diff_density_rms 0.246
_refine_ls_extinction_coef 0.0000290(19)
_refine_ls_extinction_expression Fc^*^=kFc[1+0.001xFc^2^\l^3^/sin(2\q)]^-1/4^
_refine_ls_extinction_method SHELXL
_refine_ls_goodness_of_fit_ref 1.243
_refine_ls_hydrogen_treatment none
_refine_ls_matrix_type full
_refine_ls_number_parameters 21
_refine_ls_number_reflns 566
_refine_ls_number_restraints 0
_refine_ls_restrained_S_all 1.243
_refine_ls_R_factor_all 0.0216
_refine_ls_R_factor_gt 0.0188
_refine_ls_shift/su_max 0.000
_refine_ls_shift/su_mean 0.000
_refine_ls_structure_factor_coef Fsqd
_refine_ls_weighting_details 'calc w=1/[\s^2^(Fo^2^)+(0.0037P)^2^+105.1632P] where P=(Fo^2^+2Fc^2^)/3'
_refine_ls_weighting_scheme calc
_refine_ls_wR_factor_gt 0.0369
_refine_ls_wR_factor_ref 0.0375
_reflns_number_gt 527
_reflns_number_total 566
_reflns_threshold_expression >2sigma(I)
_cod_data_source_file cm1028595_si_002.cif
_cod_data_source_block LA21Mn8Bi7C12_CSD_422154
_cod_database_code 4000721

loop_
_symmetry_equiv_pos_as_xyz
'x, y, z'
'-x, -y, z'
'-x, y, -z'
'x, -y, -z'
'z, x, y'
'z, -x, -y'
'-z, -x, y'
'-z, x, -y'
'y, z, x'
'-y, z, -x'
'y, -z, -x'
'-y, -z, x'
'y, x, -z'
'-y, -x, -z'
'y, -x, z'
'-y, x, z'
'x, z, -y'
'-x, z, y'
'-x, -z, -y'
'x, -z, y'
'z, y, -x'
'z, -y, x'
'-z, y, x'
'-z, -y, -x'
'x, y+1/2, z+1/2'
'-x, -y+1/2, z+1/2'
'-x, y+1/2, -z+1/2'
'x, -y+1/2, -z+1/2'
'z, x+1/2, y+1/2'
'z, -x+1/2, -y+1/2'
'-z, -x+1/2, y+1/2'
'-z, x+1/2, -y+1/2'
'y, z+1/2, x+1/2'
'-y, z+1/2, -x+1/2'
'y, -z+1/2, -x+1/2'
'-y, -z+1/2, x+1/2'
'y, x+1/2, -z+1/2'
'-y, -x+1/2, -z+1/2'
'y, -x+1/2, z+1/2'
'-y, x+1/2, z+1/2'
'x, z+1/2, -y+1/2'
'-x, z+1/2, y+1/2'
'-x, -z+1/2, -y+1/2'
'x, -z+1/2, y+1/2'
'z, y+1/2, -x+1/2'
'z, -y+1/2, x+1/2'
'-z, y+1/2, x+1/2'
'-z, -y+1/2, -x+1/2'
'x+1/2, y, z+1/2'
'-x+1/2, -y, z+1/2'
'-x+1/2, y, -z+1/2'
'x+1/2, -y, -z+1/2'
'z+1/2, x, y+1/2'
'z+1/2, -x, -y+1/2'
'-z+1/2, -x, y+1/2'
'-z+1/2, x, -y+1/2'
'y+1/2, z, x+1/2'
'-y+1/2, z, -x+1/2'
'y+1/2, -z, -x+1/2'
'-y+1/2, -z, x+1/2'
'y+1/2, x, -z+1/2'
'-y+1/2, -x, -z+1/2'
'y+1/2, -x, z+1/2'
'-y+1/2, x, z+1/2'
'x+1/2, z, -y+1/2'
'-x+1/2, z, y+1/2'
'-x+1/2, -z, -y+1/2'
'x+1/2, -z, y+1/2'
'z+1/2, y, -x+1/2'
'z+1/2, -y, x+1/2'
'-z+1/2, y, x+1/2'
'-z+1/2, -y, -x+1/2'
'x+1/2, y+1/2, z'
'-x+1/2, -y+1/2, z'
'-x+1/2, y+1/2, -z'
'x+1/2, -y+1/2, -z'
'z+1/2, x+1/2, y'
'z+1/2, -x+1/2, -y'
'-z+1/2, -x+1/2, y'
'-z+1/2, x+1/2, -y'
'y+1/2, z+1/2, x'
'-y+1/2, z+1/2, -x'
'y+1/2, -z+1/2, -x'
'-y+1/2, -z+1/2, x'
'y+1/2, x+1/2, -z'
'-y+1/2, -x+1/2, -z'
'y+1/2, -x+1/2, z'
'-y+1/2, x+1/2, z'
'x+1/2, z+1/2, -y'
'-x+1/2, z+1/2, y'
'-x+1/2, -z+1/2, -y'
'x+1/2, -z+1/2, y'
'z+1/2, y+1/2, -x'
'z+1/2, -y+1/2, x'
'-z+1/2, y+1/2, x'
'-z+1/2, -y+1/2, -x'
'-x, -y, -z'
'x, y, -z'
'x, -y, z'
'-x, y, z'
'-z, -x, -y'
'-z, x, y'
'z, x, -y'
'z, -x, y'
'-y, -z, -x'
'y, -z, x'
'-y, z, x'
'y, z, -x'
'-y, -x, z'
'y, x, z'
'-y, x, -z'
'y, -x, -z'
'-x, -z, y'
'x, -z, -y'
'x, z, y'
'-x, z, -y'
'-z, -y, x'
'-z, y, -x'
'z, -y, -x'
'z, y, x'
'-x, -y+1/2, -z+1/2'
'x, y+1/2, -z+1/2'
'x, -y+1/2, z+1/2'
'-x, y+1/2, z+1/2'
'-z, -x+1/2, -y+1/2'
'-z, x+1/2, y+1/2'
'z, x+1/2, -y+1/2'
'z, -x+1/2, y+1/2'
'-y, -z+1/2, -x+1/2'
'y, -z+1/2, x+1/2'
'-y, z+1/2, x+1/2'
'y, z+1/2, -x+1/2'
'-y, -x+1/2, z+1/2'
'y, x+1/2, z+1/2'
'-y, x+1/2, -z+1/2'
'y, -x+1/2, -z+1/2'
'-x, -z+1/2, y+1/2'
'x, -z+1/2, -y+1/2'
'x, z+1/2, y+1/2'
'-x, z+1/2, -y+1/2'
'-z, -y+1/2, x+1/2'
'-z, y+1/2, -x+1/2'
'z, -y+1/2, -x+1/2'
'z, y+1/2, x+1/2'
'-x+1/2, -y, -z+1/2'
'x+1/2, y, -z+1/2'
'x+1/2, -y, z+1/2'
'-x+1/2, y, z+1/2'
'-z+1/2, -x, -y+1/2'
'-z+1/2, x, y+1/2'
'z+1/2, x, -y+1/2'
'z+1/2, -x, y+1/2'
'-y+1/2, -z, -x+1/2'
'y+1/2, -z, x+1/2'
'-y+1/2, z, x+1/2'
'y+1/2, z, -x+1/2'
'-y+1/2, -x, z+1/2'
'y+1/2, x, z+1/2'
'-y+1/2, x, -z+1/2'
'y+1/2, -x, -z+1/2'
'-x+1/2, -z, y+1/2'
'x+1/2, -z, -y+1/2'
'x+1/2, z, y+1/2'
'-x+1/2, z, -y+1/2'
'-z+1/2, -y, x+1/2'
'-z+1/2, y, -x+1/2'
'z+1/2, -y, -x+1/2'
'z+1/2, y, x+1/2'
'-x+1/2, -y+1/2, -z'
'x+1/2, y+1/2, -z'
'x+1/2, -y+1/2, z'
'-x+1/2, y+1/2, z'
'-z+1/2, -x+1/2, -y'
'-z+1/2, x+1/2, y'
'z+1/2, x+1/2, -y'
'z+1/2, -x+1/2, y'
'-y+1/2, -z+1/2, -x'
'y+1/2, -z+1/2, x'
'-y+1/2, z+1/2, x'
'y+1/2, z+1/2, -x'
'-y+1/2, -x+1/2, z'
'y+1/2, x+1/2, z'
'-y+1/2, x+1/2, -z'
'y+1/2, -x+1/2, -z'
'-x+1/2, -z+1/2, y'
'x+1/2, -z+1/2, -y'
'x+1/2, z+1/2, y'
'-x+1/2, z+1/2, -y'
'-z+1/2, -y+1/2, x'
'-z+1/2, y+1/2, -x'
'z+1/2, -y+1/2, -x'
'z+1/2, y+1/2, x'

loop_
_atom_site_label
_atom_site_type_symbol
_atom_site_fract_x
_atom_site_fract_y
_atom_site_fract_z
_atom_site_U_iso_or_equiv
_atom_site_adp_type
_atom_site_occupancy
_atom_site_symmetry_multiplicity
_atom_site_calc_flag
_atom_site_refinement_flags
La1 La 0.0000 0.170642(18) 0.170642(18) 0.00849(9) Uani 1 4 d S
La2 La 0.363751(18) 0.363751(18) 0.363751(18) 0.00821(10) Uani 1 6 d S
La3 La 0.5000 0.5000 0.5000 0.0117(3) Uani 1 48 d S
Bi1 Bi 0.29105(2) 0.0000 0.0000 0.00946(9) Uani 1 8 d S
Bi2 Bi 0.0000 0.0000 0.0000 0.0257(3) Uani 1 48 d S
Mn Mn 0.19606(5) 0.19606(5) 0.19606(5) 0.0069(2) Uani 1 6 d S
C C 0.1065(4) 0.2500 0.2500 0.0095(11) Uani 1 4 d S

loop_
_atom_site_aniso_label
_atom_site_aniso_U_11
_atom_site_aniso_U_22
_atom_site_aniso_U_33
_atom_site_aniso_U_23
_atom_site_aniso_U_13
_atom_site_aniso_U_12
La1 0.00739(17) 0.00905(11) 0.00905(11) 0.00031(13) 0.000 0.000
La2 0.00821(10) 0.00821(10) 0.00821(10) -0.00065(9) -0.00065(9) -0.00065(9)
La3 0.0117(3) 0.0117(3) 0.0117(3) 0.000 0.000 0.000
Bi1 0.01034(17) 0.00902(11) 0.00902(11) 0.000 0.000 0.000
Bi2 0.0257(3) 0.0257(3) 0.0257(3) 0.000 0.000 0.000
Mn 0.0069(2) 0.0069(2) 0.0069(2) 0.0006(2) 0.0006(2) 0.0006(2)
C 0.009(3) 0.0097(17) 0.0097(17) 0.001(2) 0.000 0.000

loop_
_atom_type_symbol
_atom_type_description
_atom_type_scat_dispersion_real
_atom_type_scat_dispersion_imag
_atom_type_scat_source
C C 0.0033 0.0016 'International Tables Vol C Tables 4.2.6.8 and 6.1.1.4'
Mn Mn 0.3368 0.7283 'International Tables Vol C Tables 4.2.6.8 and 6.1.1.4'
La La -0.2871 2.4523 'International Tables Vol C Tables 4.2.6.8 and 6.1.1.4'
Bi Bi -4.1077 10.2566 'International Tables Vol C Tables 4.2.6.8 and 6.1.1.4'

loop_
_geom_angle_atom_site_label_1
_geom_angle_atom_site_label_2
_geom_angle_atom_site_label_3
_geom_angle
_geom_angle_site_symmetry_1
_geom_angle_site_symmetry_3
C La1 C 87.0(2) . 121
C La1 Mn 123.11(12) . 100
C La1 Mn 36.11(12) 121 100
C La1 Mn 36.11(12) . .
C La1 Mn 123.11(12) 121 .
Mn La1 Mn 159.22(4) 100 .
C La1 Bi1 97.087(15) . 9
C La1 Bi1 97.087(15) 121 9
Mn La1 Bi1 91.758(3) 100 9
Mn La1 Bi1 91.758(3) . 9
C La1 Bi1 97.087(15) . 5
C La1 Bi1 97.087(15) 121 5
Mn La1 Bi1 91.758(3) 100 5
Mn La1 Bi1 91.758(3) . 5
Bi1 La1 Bi1 160.416(17) 9 5
C La1 La1 43.50(12) . 121
C La1 La1 43.50(12) 121 121
Mn La1 La1 79.610(18) 100 121
Mn La1 La1 79.610(18) . 121
Bi1 La1 La1 99.792(9) 9 121
Bi1 La1 La1 99.792(9) 5 121
C La1 La2 42.814(17) . 51
C La1 La2 92.97(9) 121 51
Mn La1 La2 118.450(14) 100 51
Mn La1 La2 49.768(11) . 51
Bi1 La1 La2 138.046(9) 9 51
Bi1 La1 La2 54.279(7) 5 51
La1 La1 La2 61.971(5) 121 51
C La1 La2 42.814(17) . 74
C La1 La2 92.97(9) 121 74
Mn La1 La2 118.450(14) 100 74
Mn La1 La2 49.768(11) . 74
Bi1 La1 La2 54.279(7) 9 74
Bi1 La1 La2 138.046(9) 5 74
La1 La1 La2 61.971(5) 121 74
La2 La1 La2 84.688(14) 51 74
C La1 La2 92.97(9) . 171_455
C La1 La2 42.814(17) 121 171_455
Mn La1 La2 49.768(11) 100 171_455
Mn La1 La2 118.450(14) . 171_455
Bi1 La1 La2 54.279(7) 9 171_455
Bi1 La1 La2 138.046(9) 5 171_455
La1 La1 La2 61.971(5) 121 171_455
La2 La1 La2 123.941(11) 51 171_455
La2 La1 La2 69.569(13) 74 171_455
C La1 La2 92.97(9) . 146_455
C La1 La2 42.814(17) 121 146_455
Mn La1 La2 49.768(11) 100 146_455
Mn La1 La2 118.450(14) . 146_455
Bi1 La1 La2 138.046(9) 9 146_455
Bi1 La1 La2 54.279(7) 5 146_455
La1 La1 La2 61.971(5) 121 146_455
La2 La1 La2 69.569(13) 51 146_455
La2 La1 La2 123.941(11) 74 146_455
La2 La1 La2 84.688(14) 171_455 146_455
C La1 La1 148.15(4) . 10
C La1 La1 82.88(10) 121 10
Mn La1 La1 52.747(14) 100 10
Mn La1 La1 141.784(10) . 10
Bi1 La1 La1 114.059(5) 9 10
Bi1 La1 La1 54.707(4) 5 10
La1 La1 La1 120.0 121 10
La2 La1 La1 107.552(7) 51 10
La2 La1 La1 167.201(7) 74 10
La2 La1 La1 99.692(6) 171_455 10
La2 La1 La1 59.653(5) 146_455 10
C La1 La1 148.15(4) . 102
C La1 La1 82.88(10) 121 102
Mn La1 La1 52.747(14) 100 102
Mn La1 La1 141.784(10) . 102
Bi1 La1 La1 54.707(4) 9 102
Bi1 La1 La1 114.059(5) 5 102
La1 La1 La1 120.0 121 102
La2 La1 La1 167.201(7) 51 102
La2 La1 La1 107.552(7) 74 102
La2 La1 La1 59.653(5) 171_455 102
La2 La1 La1 99.692(6) 146_455 102
La1 La1 La1 60.0 10 102
C La1 Bi2 136.50(12) . .
C La1 Bi2 136.50(12) 121 .
Mn La1 Bi2 100.390(18) 100 .
Mn La1 Bi2 100.390(18) . .
Bi1 La1 Bi2 80.208(9) 9 .
Bi1 La1 Bi2 80.208(9) 5 .
La1 La1 Bi2 180.000(12) 121 .
La2 La1 Bi2 118.029(5) 51 .
La2 La1 Bi2 118.029(5) 74 .
La2 La1 Bi2 118.029(5) 171_455 .
La2 La1 Bi2 118.029(5) 146_455 .
La1 La1 Bi2 60.0 10 .
La1 La1 Bi2 60.0 102 .
C La1 La1 82.88(10) . 5
C La1 La1 148.15(4) 121 5
Mn La1 La1 141.784(10) 100 5
Mn La1 La1 52.747(14) . 5
Bi1 La1 La1 54.707(4) 9 5
Bi1 La1 La1 114.059(5) 5 5
La1 La1 La1 120.0 121 5
La2 La1 La1 99.692(6) 51 5
La2 La1 La1 59.653(5) 74 5
La2 La1 La1 107.552(7) 171_455 5
La2 La1 La1 167.201(7) 146_455 5
La1 La1 La1 120.0 10 5
La1 La1 La1 90.0 102 5
Bi2 La1 La1 60.0 . 5
C La1 La1 82.88(10) . 9
C La1 La1 148.15(4) 121 9
Mn La1 La1 141.784(10) 100 9
Mn La1 La1 52.747(14) . 9
Bi1 La1 La1 114.059(5) 9 9
Bi1 La1 La1 54.707(4) 5 9
La1 La1 La1 120.0 121 9
La2 La1 La1 59.653(5) 51 9
La2 La1 La1 99.692(6) 74 9
La2 La1 La1 167.201(7) 171_455 9
La2 La1 La1 107.552(7) 146_455 9
La1 La1 La1 90.0 10 9
La1 La1 La1 120.0 102 9
Bi2 La1 La1 60.0 . 9
La1 La1 La1 60.0 5 9
C La1 Mn 2.63(12) . 28
C La1 Mn 89.62(12) 121 28
Mn La1 Mn 125.735(11) 100 28
Mn La1 Mn 33.49(3) . 28
Bi1 La1 Mn 96.770(6) 9 28
Bi1 La1 Mn 96.770(6) 5 28
La1 La1 Mn 46.124(17) 121 28
La2 La1 Mn 42.529(7) 51 28
La2 La1 Mn 42.529(7) 74 28
La2 La1 Mn 94.907(15) 171_455 28
La2 La1 Mn 94.907(15) 146_455 28
La1 La1 Mn 148.900(4) 10 28
La1 La1 Mn 148.900(4) 102 28
Bi2 La1 Mn 133.876(17) . 28
La1 La1 Mn 80.609(15) 5 28
La1 La1 Mn 80.609(15) 9 28
C La1 Mn 89.62(12) . 121
C La1 Mn 2.63(12) 121 121
Mn La1 Mn 33.49(3) 100 121
Mn La1 Mn 125.735(11) . 121
Bi1 La1 Mn 96.770(6) 9 121
Bi1 La1 Mn 96.770(6) 5 121
La1 La1 Mn 46.124(17) 121 121
La2 La1 Mn 94.907(15) 51 121
La2 La1 Mn 94.907(15) 74 121
La2 La1 Mn 42.529(7) 171_455 121
La2 La1 Mn 42.529(7) 146_455 121
La1 La1 Mn 80.609(15) 10 121
La1 La1 Mn 80.609(15) 102 121
Bi2 La1 Mn 133.876(17) . 121
La1 La1 Mn 148.900(4) 5 121
La1 La1 Mn 148.900(4) 9 121
Mn La1 Mn 92.25(3) 28 121
C La1 La1 120.86(7) . 2
C La1 La1 120.86(7) 121 2
Mn La1 La1 97.326(12) 100 2
Mn La1 La1 97.326(12) . 2
Bi1 La1 La1 35.208(9) 9 2
Bi1 La1 La1 125.208(9) 5 2
La1 La1 La1 135.0 121 2
La2 La1 La1 143.957(6) 51 2
La2 La1 La1 81.720(6) 74 2
La2 La1 La1 81.720(6) 171_455 2
La2 La1 La1 143.957(6) 146_455 2
La1 La1 La1 90.0 10 2
La1 La1 La1 45.0 102 2
Bi2 La1 La1 45.0 . 2
La1 La1 La1 45.0 5 2
La1 La1 La1 90.0 9 2
Mn La1 La1 119.347(10) 28 2
Mn La1 La1 119.347(10) 121 2
C La1 La1 120.86(7) . 98
C La1 La1 120.86(7) 121 98
Mn La1 La1 97.326(12) 100 98
Mn La1 La1 97.326(12) . 98
Bi1 La1 La1 125.208(9) 9 98
Bi1 La1 La1 35.208(9) 5 98
La1 La1 La1 135.0 121 98
La2 La1 La1 81.720(6) 51 98
La2 La1 La1 143.957(6) 74 98
La2 La1 La1 143.957(6) 171_455 98
La2 La1 La1 81.720(6) 146_455 98
La1 La1 La1 45.0 10 98
La1 La1 La1 90.0 102 98
Bi2 La1 La1 45.0 . 98
La1 La1 La1 90.0 5 98
La1 La1 La1 45.0 9 98
Mn La1 La1 119.347(10) 28 98
Mn La1 La1 119.347(10) 121 98
La1 La1 La1 90.0 2 98
C La2 C 76.7(2) 30 74
C La2 C 76.7(2) 30 58
C La2 C 76.7(2) 74 58
C La2 Mn 38.34(11) 30 28
C La2 Mn 73.71(15) 74 28
C La2 Mn 38.34(11) 58 28
C La2 Mn 73.71(15) 30 51
C La2 Mn 38.34(11) 74 51
C La2 Mn 38.34(11) 58 51
Mn La2 Mn 47.93(4) 28 51
C La2 Mn 38.34(11) 30 74
C La2 Mn 38.34(11) 74 74
C La2 Mn 73.71(15) 58 74
Mn La2 Mn 47.93(4) 28 74
Mn La2 Mn 47.93(4) 51 74
C La2 Bi1 169.81(15) 30 53
C La2 Bi1 95.41(10) 74 53
C La2 Bi1 95.41(10) 58 53
Mn La2 Bi1 133.548(9) 28 53
Mn La2 Bi1 96.10(3) 51 53
Mn La2 Bi1 133.548(9) 74 53
C La2 Bi1 95.41(10) 30 25
C La2 Bi1 169.81(15) 74 25
C La2 Bi1 95.41(10) 58 25
Mn La2 Bi1 96.10(3) 28 25
Mn La2 Bi1 133.548(9) 51 25
Mn La2 Bi1 133.548(9) 74 25
Bi1 La2 Bi1 91.685(13) 53 25
C La2 Bi1 95.41(10) 30 81
C La2 Bi1 95.41(10) 74 81
C La2 Bi1 169.81(15) 58 81
Mn La2 Bi1 133.548(9) 28 81
Mn La2 Bi1 133.548(9) 51 81
Mn La2 Bi1 96.10(3) 74 81
Bi1 La2 Bi1 91.685(13) 53 81
Bi1 La2 Bi1 91.685(13) 25 81
C La2 La3 134.26(15) 30 .
C La2 La3 134.26(15) 74 .
C La2 La3 134.26(15) 58 .
Mn La2 La3 152.03(2) 28 .
Mn La2 La3 152.03(2) 51 .
Mn La2 La3 152.03(2) 74 .
Bi1 La2 La3 55.936(10) 53 .
Bi1 La2 La3 55.936(10) 25 .
Bi1 La2 La3 55.936(10) 81 .
C La2 La1 81.99(3) 30 74
C La2 La1 39.99(10) 74 74
C La2 La1 116.33(12) 58 74
Mn La2 La1 101.89(2) 28 74
Mn La2 La1 78.206(8) 51 74
Mn La2 La1 54.118(19) 74 74
Bi1 La2 La1 96.124(5) 53 74
Bi1 La2 La1 146.264(10) 25 74
Bi1 La2 La1 55.418(6) 81 74
La3 La2 La1 102.744(7) . 74
C La2 La1 39.99(10) 30 30
C La2 La1 116.33(12) 74 30
C La2 La1 81.99(3) 58 30
Mn La2 La1 54.118(19) 28 30
Mn La2 La1 101.89(2) 51 30
Mn La2 La1 78.206(8) 74 30
Bi1 La2 La1 146.264(10) 53 30
Bi1 La2 La1 55.418(6) 25 30
Bi1 La2 La1 96.124(5) 81 30
La3 La2 La1 102.744(7) . 30
La1 La2 La1 115.278(5) 74 30
C La2 La1 39.99(10) 30 174
C La2 La1 81.99(3) 74 174
C La2 La1 116.33(12) 58 174
Mn La2 La1 78.206(8) 28 174
Mn La2 La1 101.89(2) 51 174
Mn La2 La1 54.118(19) 74 174
Bi1 La2 La1 146.264(10) 53 174
Bi1 La2 La1 96.124(5) 25 174
Bi1 La2 La1 55.418(6) 81 174
La3 La2 La1 102.744(7) . 174
La1 La2 La1 60.693(11) 74 174
La1 La2 La1 56.059(11) 30 174
C La2 La1 116.33(12) 30 146
C La2 La1 39.99(10) 74 146
C La2 La1 81.99(3) 58 146
Mn La2 La1 101.89(2) 28 146
Mn La2 La1 54.118(19) 51 146
Mn La2 La1 78.206(8) 74 146
Bi1 La2 La1 55.418(6) 53 146
Bi1 La2 La1 146.264(10) 25 146
Bi1 La2 La1 96.124(5) 81 146
La3 La2 La1 102.744(7) . 146
La1 La2 La1 56.059(11) 74 146
La1 La2 La1 154.401(15) 30 146
La1 La2 La1 115.278(5) 174 146
C La2 La1 81.99(3) 30 130
C La2 La1 116.33(12) 74 130
C La2 La1 39.99(10) 58 130
Mn La2 La1 54.118(19) 28 130
Mn La2 La1 78.206(8) 51 130
Mn La2 La1 101.89(2) 74 130
Bi1 La2 La1 96.124(5) 53 130
Bi1 La2 La1 55.418(6) 25 130
Bi1 La2 La1 146.264(10) 81 130
La3 La2 La1 102.744(7) . 130
La1 La2 La1 154.401(15) 74 130
La1 La2 La1 60.693(11) 30 130
La1 La2 La1 115.278(5) 174 130
La1 La2 La1 115.278(5) 146 130
C La2 La1 116.33(12) 30 58
C La2 La1 81.99(3) 74 58
C La2 La1 39.99(10) 58 58
Mn La2 La1 78.206(8) 28 58
Mn La2 La1 54.118(19) 51 58
Mn La2 La1 101.89(2) 74 58
Bi1 La2 La1 55.418(6) 53 58
Bi1 La2 La1 96.124(5) 25 58
Bi1 La2 La1 146.264(10) 81 58
La3 La2 La1 102.744(7) . 58
La1 La2 La1 115.278(5) 74 58
La1 La2 La1 115.278(5) 30 58
La1 La2 La1 154.401(15) 174 58
La1 La2 La1 60.693(11) 146 58
La1 La2 La1 56.059(11) 130 58
C La2 La2 134.05(3) 30 100_655
C La2 La2 79.52(15) 74 100_655
C La2 La2 134.05(3) 58 100_655
Mn La2 La2 153.23(2) 28 100_655
Mn La2 La2 108.570(16) 51 100_655
Mn La2 La2 108.570(16) 74 100_655
Bi1 La2 La2 48.579(3) 53 100_655
Bi1 La2 La2 110.671(10) 25 100_655
Bi1 La2 La2 48.579(3) 81 100_655
La3 La2 La2 54.7 . 100_655
La1 La2 La2 55.215(7) 74 100_655
La1 La2 La2 143.957(6) 30 100_655
La1 La2 La2 98.280(6) 174 100_655
La1 La2 La2 55.215(7) 146 100_655
La1 La2 La2 143.957(6) 130 100_655
La1 La2 La2 98.280(6) 58 100_655
C La2 La2 79.52(15) 30 99_565
C La2 La2 134.05(3) 74 99_565
C La2 La2 134.05(3) 58 99_565
Mn La2 La2 108.570(16) 28 99_565
Mn La2 La2 153.23(2) 51 99_565
Mn La2 La2 108.570(16) 74 99_565
Bi1 La2 La2 110.671(10) 53 99_565
Bi1 La2 La2 48.579(3) 25 99_565
Bi1 La2 La2 48.579(3) 81 99_565
La3 La2 La2 54.7 . 99_565
La1 La2 La2 98.280(6) 74 99_565
La1 La2 La2 55.215(7) 30 99_565
La1 La2 La2 55.215(7) 174 99_565
La1 La2 La2 143.957(6) 146 99_565
La1 La2 La2 98.280(6) 130 99_565
La1 La2 La2 143.957(6) 58 99_565
La2 La2 La2 90.0 100_655 99_565
C La2 La2 134.05(3) 30 98_556
C La2 La2 134.05(3) 74 98_556
C La2 La2 79.52(15) 58 98_556
Mn La2 La2 108.570(16) 28 98_556
Mn La2 La2 108.570(16) 51 98_556
Mn La2 La2 153.23(2) 74 98_556
Bi1 La2 La2 48.579(3) 53 98_556
Bi1 La2 La2 48.579(3) 25 98_556
Bi1 La2 La2 110.671(10) 81 98_556
La3 La2 La2 54.7 . 98_556
La1 La2 La2 143.957(6) 74 98_556
La1 La2 La2 98.280(6) 30 98_556
La1 La2 La2 143.957(6) 174 98_556
La1 La2 La2 98.280(6) 146 98_556
La1 La2 La2 55.215(7) 130 98_556
La1 La2 La2 55.215(7) 58 98_556
La2 La2 La2 90.0 100_655 98_556
La2 La2 La2 90.0 99_565 98_556
C La2 Mn 45.74(15) 30 .
C La2 Mn 45.74(15) 74 .
C La2 Mn 45.74(15) 58 .
Mn La2 Mn 27.97(2) 28 .
Mn La2 Mn 27.97(2) 51 .
Mn La2 Mn 27.97(2) 74 .
Bi1 La2 Mn 124.064(10) 53 .
Bi1 La2 Mn 124.064(10) 25 .
Bi1 La2 Mn 124.064(10) 81 .
La3 La2 Mn 180.00(2) . .
La1 La2 Mn 77.256(7) 74 .
La1 La2 Mn 77.256(7) 30 .
La1 La2 Mn 77.256(7) 174 .
La1 La2 Mn 77.256(7) 146 .
La1 La2 Mn 77.256(7) 130 .
La1 La2 Mn 77.256(7) 58 .
La2 La2 Mn 125.3 100_655 .
La2 La2 Mn 125.3 99_565 .
La2 La2 Mn 125.3 98_556 .
Bi1 La3 Bi1 90.0 81 53
Bi1 La3 Bi1 90.0 81 25
Bi1 La3 Bi1 90.0 53 25
Bi1 La3 Bi1 180.0 81 177_556
Bi1 La3 Bi1 90.0 53 177_556
Bi1 La3 Bi1 90.0 25 177_556
Bi1 La3 Bi1 90.0 81 149_565
Bi1 La3 Bi1 180.0 53 149_565
Bi1 La3 Bi1 90.0 25 149_565
Bi1 La3 Bi1 90.0 177_556 149_565
Bi1 La3 Bi1 90.0 81 121_655
Bi1 La3 Bi1 90.0 53 121_655
Bi1 La3 Bi1 180.0 25 121_655
Bi1 La3 Bi1 90.0 177_556 121_655
Bi1 La3 Bi1 90.0 149_565 121_655
Bi1 La3 La2 54.7 81 .
Bi1 La3 La2 54.7 53 .
Bi1 La3 La2 54.7 25 .
Bi1 La3 La2 125.3 177_556 .
Bi1 La3 La2 125.3 149_565 .
Bi1 La3 La2 125.3 121_655 .
Bi1 La3 La2 125.3 81 97_666
Bi1 La3 La2 125.3 53 97_666
Bi1 La3 La2 125.3 25 97_666
Bi1 La3 La2 54.7 177_556 97_666
Bi1 La3 La2 54.7 149_565 97_666
Bi1 La3 La2 54.7 121_655 97_666
La2 La3 La2 180.000(7) . 97_666
Bi1 La3 La2 54.7 81 100_655
Bi1 La3 La2 54.7 53 100_655
Bi1 La3 La2 125.3 25 100_655
Bi1 La3 La2 125.3 177_556 100_655
Bi1 La3 La2 125.3 149_565 100_655
Bi1 La3 La2 54.7 121_655 100_655
La2 La3 La2 70.5 . 100_655
La2 La3 La2 109.5 97_666 100_655
Bi1 La3 La2 54.7 81 99_565
Bi1 La3 La2 125.3 53 99_565
Bi1 La3 La2 54.7 25 99_565
Bi1 La3 La2 125.3 177_556 99_565
Bi1 La3 La2 54.7 149_565 99_565
Bi1 La3 La2 125.3 121_655 99_565
La2 La3 La2 70.5 . 99_565
La2 La3 La2 109.5 97_666 99_565
La2 La3 La2 109.5 100_655 99_565
Bi1 La3 La2 125.3 81 98_556
Bi1 La3 La2 54.7 53 98_556
Bi1 La3 La2 54.7 25 98_556
Bi1 La3 La2 54.7 177_556 98_556
Bi1 La3 La2 125.3 149_565 98_556
Bi1 La3 La2 125.3 121_655 98_556
La2 La3 La2 70.5 . 98_556
La2 La3 La2 109.5 97_666 98_556
La2 La3 La2 109.5 100_655 98_556
La2 La3 La2 109.5 99_565 98_556
Bi1 La3 La2 125.3 81 4_566
Bi1 La3 La2 125.3 53 4_566
Bi1 La3 La2 54.7 25 4_566
Bi1 La3 La2 54.7 177_556 4_566
Bi1 La3 La2 54.7 149_565 4_566
Bi1 La3 La2 125.3 121_655 4_566
La2 La3 La2 109.5 . 4_566
La2 La3 La2 70.5 97_666 4_566
La2 La3 La2 180.0 100_655 4_566
La2 La3 La2 70.5 99_565 4_566
La2 La3 La2 70.5 98_556 4_566
Bi1 La3 La2 125.3 81 3_656
Bi1 La3 La2 54.7 53 3_656
Bi1 La3 La2 125.3 25 3_656
Bi1 La3 La2 54.7 177_556 3_656
Bi1 La3 La2 125.3 149_565 3_656
Bi1 La3 La2 54.7 121_655 3_656
La2 La3 La2 109.5 . 3_656
La2 La3 La2 70.5 97_666 3_656
La2 La3 La2 70.5 100_655 3_656
La2 La3 La2 180.000(7) 99_565 3_656
La2 La3 La2 70.5 98_556 3_656
La2 La3 La2 109.5 4_566 3_656
Bi1 La3 La2 54.7 81 2_665
Bi1 La3 La2 125.3 53 2_665
Bi1 La3 La2 125.3 25 2_665
Bi1 La3 La2 125.3 177_556 2_665
Bi1 La3 La2 54.7 149_565 2_665
Bi1 La3 La2 54.7 121_655 2_665
La2 La3 La2 109.5 . 2_665
La2 La3 La2 70.5 97_666 2_665
La2 La3 La2 70.5 100_655 2_665
La2 La3 La2 70.5 99_565 2_665
La2 La3 La2 180.0 98_556 2_665
La2 La3 La2 109.5 4_566 2_665
La2 La3 La2 109.5 3_656 2_665
Bi1 La3 La1 27.389(4) 81 74
Bi1 La3 La1 62.611(4) 53 74
Bi1 La3 La1 90.0 25 74
Bi1 La3 La1 152.611(4) 177_556 74
Bi1 La3 La1 117.389(4) 149_565 74
Bi1 La3 La1 90.0 121_655 74
La2 La3 La1 38.901(1) . 74
La2 La3 La1 141.099(2) 97_666 74
La2 La3 La1 38.901(1) 100_655 74
La2 La3 La1 75.698(3) 99_565 74
La2 La3 La1 104.302(3) 98_556 74
La2 La3 La1 141.099(2) 4_566 74
La2 La3 La1 104.302(3) 3_656 74
La2 La3 La1 75.698(3) 2_665 74
Bi1 La3 La1 62.611(4) 81 30
Bi1 La3 La1 90.0 53 30
Bi1 La3 La1 27.389(4) 25 30
Bi1 La3 La1 117.389(4) 177_556 30
Bi1 La3 La1 90.0 149_565 30
Bi1 La3 La1 152.611(4) 121_655 30
La2 La3 La1 38.901(1) . 30
La2 La3 La1 141.099(1) 97_666 30
La2 La3 La1 104.302(3) 100_655 30
La2 La3 La1 38.901(1) 99_565 30
La2 La3 La1 75.698(3) 98_556 30
La2 La3 La1 75.698(3) 4_566 30
La2 La3 La1 141.099(2) 3_656 30
La2 La3 La1 104.302(3) 2_665 30
La1 La3 La1 65.892(2) 74 30
Bi1 La3 La1 62.611(4) 81 146
Bi1 La3 La1 27.389(4) 53 146
Bi1 La3 La1 90.0 25 146
Bi1 La3 La1 117.389(4) 177_556 146
Bi1 La3 La1 152.611(4) 149_565 146
Bi1 La3 La1 90.0 121_655 146
La2 La3 La1 38.901(1) . 146
La2 La3 La1 141.099(1) 97_666 146
La2 La3 La1 38.901(1) 100_655 146
La2 La3 La1 104.302(3) 99_565 146
La2 La3 La1 75.698(3) 98_556 146
La2 La3 La1 141.099(2) 4_566 146
La2 La3 La1 75.698(3) 3_656 146
La2 La3 La1 104.302(3) 2_665 146
La1 La3 La1 35.222(7) 74 146
La1 La3 La1 77.782(3) 30 146
Bi1 La3 La1 27.389(4) 81 174
Bi1 La3 La1 90.0 53 174
Bi1 La3 La1 62.611(4) 25 174
Bi1 La3 La1 152.611(4) 177_556 174
Bi1 La3 La1 90.0 149_565 174
Bi1 La3 La1 117.389(4) 121_655 174
La2 La3 La1 38.901(1) . 174
La2 La3 La1 141.099(1) 97_666 174
La2 La3 La1 75.698(3) 100_655 174
La2 La3 La1 38.901(1) 99_565 174
La2 La3 La1 104.302(3) 98_556 174
La2 La3 La1 104.302(3) 4_566 174
La2 La3 La1 141.099(1) 3_656 174
La2 La3 La1 75.698(3) 2_665 174
La1 La3 La1 37.966(5) 74 174
La1 La3 La1 35.222(7) 30 174
La1 La3 La1 65.892(2) 146 174
Bi1 La3 La1 90.0 81 130
Bi1 La3 La1 62.611(4) 53 130
Bi1 La3 La1 27.389(4) 25 130
Bi1 La3 La1 90.0 177_556 130
Bi1 La3 La1 117.389(4) 149_565 130
Bi1 La3 La1 152.611(4) 121_655 130
La2 La3 La1 38.901(1) . 130
La2 La3 La1 141.099(1) 97_666 130
La2 La3 La1 104.302(3) 100_655 130
La2 La3 La1 75.698(3) 99_565 130
La2 La3 La1 38.901(1) 98_556 130
La2 La3 La1 75.698(3) 4_566 130
La2 La3 La1 104.302(3) 3_656 130
La2 La3 La1 141.099(1) 2_665 130
La1 La3 La1 77.782(3) 74 130
La1 La3 La1 37.966(5) 30 130
La1 La3 La1 65.892(2) 146 130
La1 La3 La1 65.892(2) 174 130
Bi1 La3 La1 90.0 81 58
Bi1 La3 La1 27.389(4) 53 58
Bi1 La3 La1 62.611(4) 25 58
Bi1 La3 La1 90.0 177_556 58
Bi1 La3 La1 152.611(4) 149_565 58
Bi1 La3 La1 117.389(4) 121_655 58
La2 La3 La1 38.901(1) . 58
La2 La3 La1 141.099(1) 97_666 58
La2 La3 La1 75.698(3) 100_655 58
La2 La3 La1 104.302(3) 99_565 58
La2 La3 La1 38.901(1) 98_556 58
La2 La3 La1 104.302(3) 4_566 58
La2 La3 La1 75.698(3) 3_656 58
La2 La3 La1 141.099(1) 2_665 58
La1 La3 La1 65.892(2) 74 58
La1 La3 La1 65.892(2) 30 58
La1 La3 La1 37.966(5) 146 58
La1 La3 La1 77.782(3) 174 58
La1 La3 La1 35.222(7) 130 58
La2 Bi1 La2 82.842(6) 28 123_554
La2 Bi1 La2 82.842(6) 28 122_545
La2 Bi1 La2 138.657(19) 123_554 122_545
La2 Bi1 La2 138.657(19) 28 25_544
La2 Bi1 La2 82.841(6) 123_554 25_544
La2 Bi1 La2 82.841(6) 122_545 25_544
La2 Bi1 La1 138.080(5) 28 6
La2 Bi1 La1 70.304(8) 123_554 6
La2 Bi1 La1 138.080(5) 122_545 6
La2 Bi1 La1 70.304(8) 25_544 6
La2 Bi1 La1 138.080(5) 28 106
La2 Bi1 La1 138.080(5) 123_554 106
La2 Bi1 La1 70.304(8) 122_545 106
La2 Bi1 La1 70.304(8) 25_544 106
La1 Bi1 La1 70.585(9) 6 106
La2 Bi1 La1 70.304(8) 28 9
La2 Bi1 La1 70.304(8) 123_554 9
La2 Bi1 La1 138.080(5) 122_545 9
La2 Bi1 La1 138.080(5) 25_544 9
La1 Bi1 La1 70.585(9) 6 9
La1 Bi1 La1 109.584(17) 106 9
La2 Bi1 La1 70.304(8) 28 5
La2 Bi1 La1 138.080(5) 123_554 5
La2 Bi1 La1 70.304(8) 122_545 5
La2 Bi1 La1 138.080(5) 25_544 5
La1 Bi1 La1 109.584(17) 6 5
La1 Bi1 La1 70.585(9) 106 5
La1 Bi1 La1 70.585(9) 9 5
La2 Bi1 La3 69.329(10) 28 25_544
La2 Bi1 La3 69.329(10) 123_554 25_544
La2 Bi1 La3 69.329(10) 122_545 25_544
La2 Bi1 La3 69.329(10) 25_544 25_544
La1 Bi1 La3 125.208(9) 6 25_544
La1 Bi1 La3 125.208(9) 106 25_544
La1 Bi1 La3 125.208(9) 9 25_544
La1 Bi1 La3 125.208(9) 5 25_544
La2 Bi1 Bi2 110.671(10) 28 .
La2 Bi1 Bi2 110.671(10) 123_554 .
La2 Bi1 Bi2 110.671(10) 122_545 .
La2 Bi1 Bi2 110.671(10) 25_544 .
La1 Bi1 Bi2 54.792(9) 6 .
La1 Bi1 Bi2 54.792(9) 106 .
La1 Bi1 Bi2 54.792(9) 9 .
La1 Bi1 Bi2 54.792(9) 5 .
La3 Bi1 Bi2 180.0 25_544 .
La1 Bi2 La1 60.0 101 97
La1 Bi2 La1 60.0 101 105
La1 Bi2 La1 60.0 97 105
La1 Bi2 La1 120.0 101 .
La1 Bi2 La1 180.000(12) 97 .
La1 Bi2 La1 120.0 105 .
La1 Bi2 La1 120.0 101 9
La1 Bi2 La1 120.0 97 9
La1 Bi2 La1 180.000(12) 105 9
La1 Bi2 La1 60.0 . 9
La1 Bi2 La1 180.000(12) 101 5
La1 Bi2 La1 120.0 97 5
La1 Bi2 La1 120.0 105 5
La1 Bi2 La1 60.0 . 5
La1 Bi2 La1 60.0 9 5
La1 Bi2 La1 120.0 101 106
La1 Bi2 La1 60.0 97 106
La1 Bi2 La1 90.0 105 106
La1 Bi2 La1 120.0 . 106
La1 Bi2 La1 90.0 9 106
La1 Bi2 La1 60.0 5 106
La1 Bi2 La1 120.0 101 2
La1 Bi2 La1 90.0 97 2
La1 Bi2 La1 60.0 105 2
La1 Bi2 La1 90.0 . 2
La1 Bi2 La1 120.0 9 2
La1 Bi2 La1 60.0 5 2
La1 Bi2 La1 60.0 106 2
La1 Bi2 La1 90.0 101 6
La1 Bi2 La1 60.0 97 6
La1 Bi2 La1 120.0 105 6
La1 Bi2 La1 120.0 . 6
La1 Bi2 La1 60.0 9 6
La1 Bi2 La1 90.0 5 6
La1 Bi2 La1 60.0 106 6
La1 Bi2 La1 120.0 2 6
La1 Bi2 La1 90.0 101 102
La1 Bi2 La1 120.0 97 102
La1 Bi2 La1 60.0 105 102
La1 Bi2 La1 60.0 . 102
La1 Bi2 La1 120.0 9 102
La1 Bi2 La1 90.0 5 102
La1 Bi2 La1 120.0 106 102
La1 Bi2 La1 60.0 2 102
La1 Bi2 La1 180.000(6) 6 102
La1 Bi2 La1 60.0 101 98
La1 Bi2 La1 90.0 97 98
La1 Bi2 La1 120.0 105 98
La1 Bi2 La1 90.0 . 98
La1 Bi2 La1 60.0 9 98
La1 Bi2 La1 120.0 5 98
La1 Bi2 La1 120.0 106 98
La1 Bi2 La1 180.0 2 98
La1 Bi2 La1 60.0 6 98
La1 Bi2 La1 120.0 102 98
La1 Bi2 La1 60.0 101 10
La1 Bi2 La1 120.0 97 10
La1 Bi2 La1 90.0 105 10
La1 Bi2 La1 60.0 . 10
La1 Bi2 La1 90.0 9 10
La1 Bi2 La1 120.0 5 10
La1 Bi2 La1 180.000(6) 106 10
La1 Bi2 La1 120.0 2 10
La1 Bi2 La1 120.0 6 10
La1 Bi2 La1 60.0 102 10
La1 Bi2 La1 60.0 98 10
La1 Bi2 Bi1 45.0 101 105
La1 Bi2 Bi1 45.0 97 105
La1 Bi2 Bi1 90.0 105 105
La1 Bi2 Bi1 135.0 . 105
La1 Bi2 Bi1 90.0 9 105
La1 Bi2 Bi1 135.0 5 105
La1 Bi2 Bi1 90.0 106 105
La1 Bi2 Bi1 135.0 2 105
La1 Bi2 Bi1 45.0 6 105
La1 Bi2 Bi1 135.0 102 105
La1 Bi2 Bi1 45.0 98 105
La1 Bi2 Bi1 90.0 10 105
La1 Bi2 Bi1 90.0 101 101
La1 Bi2 Bi1 45.0 97 101
La1 Bi2 Bi1 45.0 105 101
La1 Bi2 Bi1 135.0 . 101
La1 Bi2 Bi1 135.0 9 101
La1 Bi2 Bi1 90.0 5 101
La1 Bi2 Bi1 45.0 106 101
La1 Bi2 Bi1 45.0 2 101
La1 Bi2 Bi1 90.0 6 101
La1 Bi2 Bi1 90.0 102 101
La1 Bi2 Bi1 135.0 98 101
La1 Bi2 Bi1 135.0 10 101
Bi1 Bi2 Bi1 90.0 105 101
La1 Bi2 Bi1 45.0 101 97
La1 Bi2 Bi1 90.0 97 97
La1 Bi2 Bi1 45.0 105 97
La1 Bi2 Bi1 90.0 . 97
La1 Bi2 Bi1 135.0 9 97
La1 Bi2 Bi1 135.0 5 97
La1 Bi2 Bi1 135.0 106 97
La1 Bi2 Bi1 90.0 2 97
La1 Bi2 Bi1 135.0 6 97
La1 Bi2 Bi1 45.0 102 97
La1 Bi2 Bi1 90.0 98 97
La1 Bi2 Bi1 45.0 10 97
Bi1 Bi2 Bi1 90.0 105 97
Bi1 Bi2 Bi1 90.0 101 97
La1 Bi2 Bi1 135.0 101 .
La1 Bi2 Bi1 90.0 97 .
La1 Bi2 Bi1 135.0 105 .
La1 Bi2 Bi1 90.0 . .
La1 Bi2 Bi1 45.0 9 .
La1 Bi2 Bi1 45.0 5 .
La1 Bi2 Bi1 45.0 106 .
La1 Bi2 Bi1 90.0 2 .
La1 Bi2 Bi1 45.0 6 .
La1 Bi2 Bi1 135.0 102 .
La1 Bi2 Bi1 90.0 98 .
La1 Bi2 Bi1 135.0 10 .
Bi1 Bi2 Bi1 90.0 105 .
Bi1 Bi2 Bi1 90.0 101 .
Bi1 Bi2 Bi1 180.0 97 .
La1 Bi2 Bi1 90.0 101 5
La1 Bi2 Bi1 135.0 97 5
La1 Bi2 Bi1 135.0 105 5
La1 Bi2 Bi1 45.0 . 5
La1 Bi2 Bi1 45.0 9 5
La1 Bi2 Bi1 90.0 5 5
La1 Bi2 Bi1 135.0 106 5
La1 Bi2 Bi1 135.0 2 5
La1 Bi2 Bi1 90.0 6 5
La1 Bi2 Bi1 90.0 102 5
La1 Bi2 Bi1 45.0 98 5
La1 Bi2 Bi1 45.0 10 5
Bi1 Bi2 Bi1 90.0 105 5
Bi1 Bi2 Bi1 180.0 101 5
Bi1 Bi2 Bi1 90.0 97 5
Bi1 Bi2 Bi1 90.0 . 5
La1 Bi2 Bi1 135.0 101 9
La1 Bi2 Bi1 135.0 97 9
La1 Bi2 Bi1 90.0 105 9
La1 Bi2 Bi1 45.0 . 9
La1 Bi2 Bi1 90.0 9 9
La1 Bi2 Bi1 45.0 5 9
La1 Bi2 Bi1 90.0 106 9
La1 Bi2 Bi1 45.0 2 9
La1 Bi2 Bi1 135.0 6 9
La1 Bi2 Bi1 45.0 102 9
La1 Bi2 Bi1 135.0 98 9
La1 Bi2 Bi1 90.0 10 9
Bi1 Bi2 Bi1 180.0 105 9
Bi1 Bi2 Bi1 90.0 101 9
Bi1 Bi2 Bi1 90.0 97 9
Bi1 Bi2 Bi1 90.0 . 9
Bi1 Bi2 Bi1 90.0 5 9
C Mn C 119.20(4) 9 5
C Mn C 119.20(4) 9 .
C Mn C 119.20(4) 5 .
C Mn Mn 102.36(12) 9 28
C Mn Mn 102.36(12) 5 28
C Mn Mn 49.58(14) . 28
C Mn Mn 102.36(12) 9 51
C Mn Mn 49.58(14) 5 51
C Mn Mn 102.37(12) . 51
Mn Mn Mn 60.0 28 51
C Mn Mn 49.58(14) 9 74
C Mn Mn 102.36(12) 5 74
C Mn Mn 102.36(12) . 74
Mn Mn Mn 60.0 28 74
Mn Mn Mn 60.0 51 74
C Mn La2 59.616(17) 9 28
C Mn La2 59.616(17) 5 28
C Mn La2 166.35(15) . 28
Mn Mn La2 116.77(2) 28 28
Mn Mn La2 66.04(2) 51 28
Mn Mn La2 66.04(2) 74 28
C Mn La2 59.616(17) 9 51
C Mn La2 166.35(15) 5 51
C Mn La2 59.616(17) . 51
Mn Mn La2 66.04(2) 28 51
Mn Mn La2 116.77(2) 51 51
Mn Mn La2 66.04(2) 74 51
La2 Mn La2 117.856(12) 28 51
C Mn La2 166.35(15) 9 74
C Mn La2 59.616(17) 5 74
C Mn La2 59.616(17) . 74
Mn Mn La2 66.04(2) 28 74
Mn Mn La2 66.04(2) 51 74
Mn Mn La2 116.77(2) 74 74
La2 Mn La2 117.856(12) 28 74
La2 Mn La2 117.856(12) 51 74
C Mn La1 114.35(11) 9 5
C Mn La1 50.81(14) 5 5
C Mn La1 114.35(11) . 5
Mn Mn La1 141.784(10) 28 5
Mn Mn La1 100.390(18) 51 5
Mn Mn La1 141.784(10) 74 5
La2 Mn La1 76.114(12) 28 5
La2 Mn La1 142.84(4) 51 5
La2 Mn La1 76.114(12) 74 5
C Mn La1 50.81(14) 9 9
C Mn La1 114.35(11) 5 9
C Mn La1 114.35(11) . 9
Mn Mn La1 141.784(10) 28 9
Mn Mn La1 141.784(10) 51 9
Mn Mn La1 100.390(18) 74 9
La2 Mn La1 76.114(12) 28 9
La2 Mn La1 76.114(12) 51 9
La2 Mn La1 142.84(4) 74 9
La1 Mn La1 74.51(3) 5 9
C Mn La1 114.35(11) 9 .
C Mn La1 114.35(11) 5 .
C Mn La1 50.81(14) . .
Mn Mn La1 100.390(18) 28 .
Mn Mn La1 141.784(10) 51 .
Mn Mn La1 141.784(10) 74 .
La2 Mn La1 142.84(4) 28 .
La2 Mn La1 76.114(12) 51 .
La2 Mn La1 76.114(12) 74 .
La1 Mn La1 74.51(3) 5 .
La1 Mn La1 74.51(3) 9 .
Mn C Mn 80.8(3) 28 .
Mn C La1 173.9(3) 28 .
Mn C La1 93.08(4) . .
Mn C La1 93.08(4) 28 121
Mn C La1 173.9(3) . 121
La1 C La1 93.0(2) . 121
Mn C La2 82.04(13) 28 74
Mn C La2 82.04(13) . 74
La1 C La2 97.19(9) . 74
La1 C La2 97.19(9) 121 74
Mn C La2 82.04(13) 28 51
Mn C La2 82.04(13) . 51
La1 C La2 97.19(9) . 51
La1 C La2 97.19(9) 121 51
La2 C La2 159.0(3) 74 51

loop_
_geom_bond_atom_site_label_1
_geom_bond_atom_site_label_2
_geom_bond_distance
_geom_bond_site_symmetry_2
La1 C 2.569(5) .
La1 C 2.569(5) 121
La1 Mn 3.3103(10) 100
La1 Mn 3.3103(10) .
La1 Bi1 3.4684(3) 9
La1 Bi1 3.4684(3) 5
La1 La1 3.7276(8) 121
La1 La2 3.9662(3) 51
La1 La2 3.9662(3) 74
La1 La2 3.9662(3) 171_455
La1 La2 3.9662(3) 146_455
La1 La1 4.0077(4) 10
La1 La1 4.0077(4) 102
La1 Bi2 4.0077(4) .
La1 La1 4.0077(4) 5
La1 La1 4.0077(4) 9
La1 Mn 4.5169(4) 28
La1 Mn 4.5169(4) 121
La1 La1 5.6678(6) 2
La1 La1 5.6678(6) 98
La2 C 2.7169(14) 30
La2 C 2.7169(14) 74
La2 C 2.7169(14) 58
La2 Mn 3.1191(5) 28
La2 Mn 3.1191(5) 51
La2 Mn 3.1191(5) 74
La2 Bi1 3.4202(3) 53
La2 Bi1 3.4202(3) 25
La2 Bi1 3.4202(3) 81
La2 La3 3.9191(5) .
La2 La1 3.9662(3) 74
La2 La1 3.9662(3) 30
La2 La1 3.9662(3) 174
La2 La1 3.9662(3) 146
La2 La1 3.9662(3) 130
La2 La1 3.9662(3) 58
La2 La2 4.5254(6) 100_655
La2 La2 4.5254(6) 99_565
La2 La2 4.5254(6) 98_556
La2 Mn 4.8235(14) .
La3 Bi1 3.4701(4) 81
La3 Bi1 3.4701(4) 53
La3 Bi1 3.4701(4) 25
La3 Bi1 3.4701(4) 177_556
La3 Bi1 3.4701(4) 149_565
La3 Bi1 3.4701(4) 121_655
La3 La2 3.9191(5) 97_666
La3 La2 3.9191(5) 100_655
La3 La2 3.9191(5) 99_565
La3 La2 3.9191(5) 98_556
La3 La2 3.9191(5) 4_566
La3 La2 3.9191(5) 3_656
La3 La2 3.9191(5) 2_665
La3 La1 6.1603(2) 74
La3 La1 6.1603(2) 30
La3 La1 6.1603(2) 146
La3 La1 6.1603(2) 174
La3 La1 6.1603(2) 130
La3 La1 6.1603(2) 58
Bi1 La2 3.4202(3) 28
Bi1 La2 3.4202(3) 123_554
Bi1 La2 3.4202(3) 122_545
Bi1 La2 3.4202(3) 25_544
Bi1 La1 3.4684(3) 6
Bi1 La1 3.4684(3) 106
Bi1 La1 3.4684(3) 9
Bi1 La1 3.4684(3) 5
Bi1 La3 3.4701(4) 25_544
Bi1 Bi2 4.8335(4) .
Bi2 La1 4.0077(4) 101
Bi2 La1 4.0077(4) 97
Bi2 La1 4.0077(4) 105
Bi2 La1 4.0077(4) 9
Bi2 La1 4.0077(4) 5
Bi2 La1 4.0077(4) 106
Bi2 La1 4.0077(4) 2
Bi2 La1 4.0077(4) 6
Bi2 La1 4.0077(4) 102
Bi2 La1 4.0077(4) 98
Bi2 La1 4.0077(4) 10
Bi2 Bi1 4.8335(4) 105
Bi2 Bi1 4.8335(4) 101
Bi2 Bi1 4.8335(4) 97
Bi2 Bi1 4.8335(4) 5
Bi2 Bi1 4.8335(4) 9
Mn C 1.954(6) 9
Mn C 1.954(6) 5
Mn C 1.954(6) .
Mn Mn 2.534(2) 28
Mn Mn 2.534(2) 51
Mn Mn 2.534(2) 74
Mn La2 3.1191(5) 28
Mn La2 3.1191(5) 51
Mn La2 3.1191(5) 74
Mn La1 3.3103(10) 5
Mn La1 3.3103(10) 9
C Mn 1.954(6) 28
C La1 2.569(5) 121
C La2 2.7169(14) 74
C La2 2.7169(14) 51
